data_2231193
loop_
_publ_author_name
'Kraicheva, Ivanka'
'Tsacheva, Ivelina'
'Vodenicharova, Elitsa'
'Tashev, Emil'
'Troev, Kolio'

_publ_section_title
;
 <i>rac</i>-Dimethyl [(9-anthryl)(4-methylanilino)methyl]phosphonate
;
_journal_coeditor_code KP2342
_journal_issue 8
_journal_name_full 'Acta Crystallographica Section E'
_journal_page_first o2045
_journal_paper_doi 10.1107/S1600536811027711
_journal_volume 67
_journal_year 2011
_chemical_formula_iupac 'C24 H24 N O3 P'
_chemical_formula_moiety 'C24 H24 N O3 P'
_chemical_formula_sum 'C24 H24 N O3 P'
_chemical_formula_weight 405.41
_chemical_melting_point_gt 452
_chemical_melting_point_lt 453
_chemical_name_systematic
;
<i>rac</i>-Dimethyl [(9-anthryl)(4-methylanilino)methyl]phosphonate
;
_space_group_IT_number 2
_symmetry_cell_setting triclinic
_symmetry_space_group_name_Hall '-P 1'
_symmetry_space_group_name_H-M 'P -1'
_atom_sites_solution_hydrogens geom
_atom_sites_solution_primary direct
_atom_sites_solution_secondary difmap
_audit_creation_method 'WinGX routine CIF_UPDATE'
_cell_angle_alpha 100.92(4)
_cell_angle_beta 91.63(3)
_cell_angle_gamma 95.17(4)
_cell_formula_units_Z 4
_cell_length_a 7.944(3)
_cell_length_b 11.389(4)
_cell_length_c 24.007(4)
_cell_measurement_reflns_used 22
_cell_measurement_temperature 290(2)
_cell_measurement_theta_max 17.83
_cell_measurement_theta_min 16.03
_cell_volume 2121.7(12)
_computing_cell_refinement 'CAD-4 EXPRESS (Enraf--Nonius, 1994)'
_computing_data_collection 'CAD-4 EXPRESS (Enraf--Nonius, 1994)'
_computing_data_reduction 'XCAD4 (Harms & Wocadlo, 1995)'
_computing_molecular_graphics 'ORTEP-3 for Windows (Farrugia, 1997)'
_computing_publication_material 'WinGX (Farrugia, 1999)'
_computing_structure_refinement 'SHELXL97 (Sheldrick, 2008)'
_computing_structure_solution 'SHELXS97 (Sheldrick, 2008)'
_diffrn_ambient_temperature 290(2)
_diffrn_measured_fraction_theta_full 0.997
_diffrn_measured_fraction_theta_max 0.997
_diffrn_measurement_device_type 'Enraf--Nonius CAD-4'
_diffrn_measurement_method 'non-profiled \w/2\t scans'
_diffrn_radiation_monochromator graphite
_diffrn_radiation_type MoK\a
_diffrn_radiation_wavelength 0.71073
_diffrn_reflns_av_R_equivalents 0.0853
_diffrn_reflns_limit_h_max 9
_diffrn_reflns_limit_h_min 0
_diffrn_reflns_limit_k_max 13
_diffrn_reflns_limit_k_min -14
_diffrn_reflns_limit_l_max 29
_diffrn_reflns_limit_l_min -29
_diffrn_reflns_number 8902
_diffrn_reflns_theta_full 25.97
_diffrn_reflns_theta_max 25.97
_diffrn_reflns_theta_min 0.86
_diffrn_standards_decay_% 1
_diffrn_standards_interval_time 120
_diffrn_standards_number 3
_exptl_absorpt_coefficient_mu 0.154
_exptl_absorpt_correction_type none
_exptl_crystal_colour colourless
_exptl_crystal_density_diffrn 1.269
_exptl_crystal_density_method 'not measured'
_exptl_crystal_description prism
_exptl_crystal_F_000 856
_exptl_crystal_size_max 0.24
_exptl_crystal_size_mid 0.22
_exptl_crystal_size_min 0.20
_refine_diff_density_max 0.287
_refine_diff_density_min -0.322
_refine_ls_extinction_method none
_refine_ls_goodness_of_fit_ref 0.997
_refine_ls_hydrogen_treatment constr
_refine_ls_matrix_type full
_refine_ls_number_parameters 539
_refine_ls_number_reflns 8275
_refine_ls_number_restraints 0
_refine_ls_restrained_S_all 0.997
_refine_ls_R_factor_all 0.2792
_refine_ls_R_factor_gt 0.0897
_refine_ls_shift/su_max 0.003
_refine_ls_shift/su_mean 0
_refine_ls_structure_factor_coef Fsqd
_refine_ls_weighting_details 'calc w=1/[\s^2^(Fo^2^)+(0.0998P)^2^] where P=(Fo^2^+2Fc^2^)/3'
_refine_ls_weighting_scheme calc
_refine_ls_wR_factor_ref 0.2777
_reflns_number_gt 2944
_reflns_number_total 8275
_reflns_threshold_expression I>2\s(I)
_cod_data_source_file kp2342.cif
_cod_data_source_block I
_cod_original_cell_volume 2121.5(11)
_cod_database_code 2231193
_cod_database_fobs_code 2231193

loop_
_symmetry_equiv_pos_as_xyz
'x, y, z'
'-x, -y, -z'

loop_
_atom_site_type_symbol
_atom_site_label
_atom_site_fract_x
_atom_site_fract_y
_atom_site_fract_z
_atom_site_U_iso_or_equiv
_atom_site_adp_type
_atom_site_calc_flag
_atom_site_refinement_flags
_atom_site_occupancy
_atom_site_disorder_assembly
_atom_site_disorder_group
C C101 0.5221(8) 0.7612(5) 0.5699(2) 0.0376(16) Uani d . 1 . .
H H101 0.5081 0.8407 0.5615 0.045 Uiso calc R 1 . .
C C102 0.5951(7) 0.7858(5) 0.6315(3) 0.0388(16) Uani d . 1 . .
C C103 0.6205(8) 0.9055(6) 0.6617(3) 0.0436(17) Uani d . 1 . .
C C104 0.5628(9) 1.0076(6) 0.6425(3) 0.0520(18) Uani d . 1 . .
H H104 0.5031 0.996 0.6077 0.062 Uiso calc R 1 . .
C C105 0.5929(10) 1.1198(6) 0.6735(3) 0.070(2) Uani d . 1 . .
H H105 0.5506 1.1834 0.6602 0.084 Uiso calc R 1 . .
C C106 0.6869(11) 1.1428(7) 0.7256(4) 0.078(3) Uani d . 1 . .
H H106 0.7104 1.2211 0.7456 0.094 Uiso calc R 1 . .
C C107 0.7426(10) 1.0506(7) 0.7462(3) 0.069(2) Uani d . 1 . .
H H107 0.8049 1.0663 0.7806 0.083 Uiso calc R 1 . .
C C108 0.7086(8) 0.9296(7) 0.7165(3) 0.0500(18) Uani d . 1 . .
C C109 0.7569(9) 0.8358(7) 0.7409(3) 0.060(2) Uani d . 1 . .
H H109 0.8158 0.8524 0.7759 0.073 Uiso calc R 1 . .
C C110 0.7177(8) 0.7162(7) 0.7130(3) 0.0500(18) Uani d . 1 . .
C C111 0.7586(11) 0.6232(8) 0.7402(3) 0.075(2) Uani d . 1 . .
H H111 0.8112 0.6418 0.7763 0.09 Uiso calc R 1 . .
C C112 0.7228(11) 0.5074(8) 0.7147(4) 0.082(3) Uani d . 1 . .
H H112 0.7511 0.4462 0.7329 0.098 Uiso calc R 1 . .
C C113 0.6424(11) 0.4802(7) 0.6604(4) 0.071(2) Uani d . 1 . .
H H113 0.6145 0.4001 0.6435 0.085 Uiso calc R 1 . .
C C114 0.6037(9) 0.5671(6) 0.6315(3) 0.058(2) Uani d . 1 . .
H H114 0.5562 0.5455 0.5947 0.069 Uiso calc R 1 . .
C C115 0.6357(8) 0.6912(6) 0.6574(3) 0.0428(16) Uani d . 1 . .
C C16A 0.217(8) 0.722(3) 0.4555(8) 0.108(13) Uani d P 0.64(7) A 1
H H16A 0.1501 0.7781 0.4424 0.163 Uiso calc PR 0.64(7) A 1
H H16B 0.1661 0.6417 0.4418 0.163 Uiso calc PR 0.64(7) A 1
H H16C 0.3291 0.7302 0.4417 0.163 Uiso calc PR 0.64(7) A 1
C C16B 0.120(7) 0.695(4) 0.467(3) 0.092(15) Uani d P 0.36(7) A 2
H H16D 0.0777 0.7579 0.4504 0.138 Uiso calc PR 0.36(7) A 2
H H16E 0.027 0.647 0.4784 0.138 Uiso calc PR 0.36(7) A 2
H H16F 0.1808 0.6454 0.4389 0.138 Uiso calc PR 0.36(7) A 2
C C117 0.0511(11) 0.6710(9) 0.6141(4) 0.111(3) Uani d . 1 A .
H H17A -0.0063 0.6609 0.5776 0.167 Uiso calc R 1 . .
H H17B 0.0002 0.7298 0.6408 0.167 Uiso calc R 1 . .
H H17C 0.0422 0.5958 0.6268 0.167 Uiso calc R 1 . .
C C118 0.7049(8) 0.7741(5) 0.4881(3) 0.0402(16) Uani d . 1 . .
C C119 0.7440(9) 0.8952(6) 0.5003(3) 0.060(2) Uani d . 1 . .
H H119 0.7254 0.9374 0.5363 0.072 Uiso calc R 1 . .
C C120 0.8111(10) 0.9574(6) 0.4600(3) 0.065(2) Uani d . 1 . .
H H120 0.8342 1.0405 0.4694 0.078 Uiso calc R 1 . .
C C121 0.8434(10) 0.8983(7) 0.4070(3) 0.061(2) Uani d . 1 . .
C C122 0.8069(10) 0.7770(7) 0.3948(3) 0.073(2) Uani d . 1 . .
H H122 0.8303 0.7348 0.3592 0.087 Uiso calc R 1 . .
C C123 0.7351(9) 0.7143(6) 0.4344(3) 0.0528(19) Uani d . 1 . .
H H123 0.7075 0.6317 0.4244 0.063 Uiso calc R 1 . .
C C124 0.9191(11) 0.9658(7) 0.3632(3) 0.084(3) Uani d . 1 . .
H H24A 0.9343 1.0502 0.3789 0.127 Uiso calc R 1 . .
H H24B 0.8442 0.9517 0.33 0.127 Uiso calc R 1 . .
H H24C 1.0266 0.9378 0.353 0.127 Uiso calc R 1 . .
C C201 0.0364(8) 0.7345(5) 0.9271(2) 0.0399(16) Uani d . 1 . .
H H201 0.0158 0.6563 0.9383 0.048 Uiso calc R 1 . .
C C202 0.0977(8) 0.7055(6) 0.8668(3) 0.0409(16) Uani d . 1 . .
C C203 0.0967(8) 0.5839(6) 0.8392(3) 0.0457(17) Uani d . 1 . .
C C204 0.0218(9) 0.4839(6) 0.8613(3) 0.060(2) Uani d . 1 . .
H H204 -0.0307 0.4978 0.8957 0.072 Uiso calc R 1 . .
C C205 0.0264(11) 0.3685(7) 0.8325(4) 0.077(2) Uani d . 1 . .
H H205 -0.0241 0.3054 0.8477 0.092 Uiso calc R 1 . .
C C206 0.1059(12) 0.3430(9) 0.7805(4) 0.087(3) Uani d . 1 . .
H H206 0.1096 0.2639 0.7619 0.105 Uiso calc R 1 . .
C C207 0.1757(11) 0.4331(8) 0.7581(3) 0.081(3) Uani d . 1 . .
H H207 0.2293 0.4154 0.724 0.097 Uiso calc R 1 . .
C C208 0.1710(9) 0.5562(7) 0.7847(3) 0.060(2) Uani d . 1 . .
C C209 0.2349(9) 0.6472(8) 0.7585(3) 0.062(2) Uani d . 1 . .
H H209 0.2847 0.6284 0.7238 0.074 Uiso calc R 1 . .
C C210 0.2256(9) 0.7655(8) 0.7832(3) 0.059(2) Uani d . 1 . .
C C211 0.2790(11) 0.8597(9) 0.7548(3) 0.076(3) Uani d . 1 . .
H H211 0.3185 0.8396 0.7184 0.092 Uiso calc R 1 . .
C C212 0.2756(12) 0.9752(9) 0.7773(4) 0.087(3) Uani d . 1 . .
H H212 0.3172 1.0344 0.758 0.104 Uiso calc R 1 . .
C C213 0.2078(10) 1.0066(7) 0.8312(3) 0.073(2) Uani d . 1 . .
H H213 0.2019 1.0873 0.8466 0.087 Uiso calc R 1 . .
C C214 0.1508(9) 0.9223(6) 0.8612(3) 0.059(2) Uani d . 1 . .
H H214 0.1077 0.9462 0.8967 0.071 Uiso calc R 1 . .
C C215 0.1562(8) 0.7976(6) 0.8386(3) 0.0460(17) Uani d . 1 . .
C C216 -0.2316(14) 0.7801(11) 1.0400(4) 0.139(5) Uani d . 1 . .
H H16G -0.1675 0.8573 1.046 0.208 Uiso calc R 1 . .
H H16H -0.1735 0.7271 1.0588 0.208 Uiso calc R 1 . .
H H16I -0.3413 0.7886 1.0553 0.208 Uiso calc R 1 . .
C C217 -0.4401(10) 0.7696(9) 0.8752(4) 0.101(3) Uani d . 1 . .
H H17D -0.4973 0.7103 0.8453 0.151 Uiso calc R 1 . .
H H17E -0.4406 0.8476 0.8656 0.151 Uiso calc R 1 . .
H H17F -0.497 0.7687 0.9099 0.151 Uiso calc R 1 . .
C C218 0.2376(8) 0.7492(6) 1.0106(3) 0.0442(17) Uani d . 1 . .
C C219 0.2670(8) 0.6297(6) 1.0007(3) 0.0491(18) Uani d . 1 . .
H H219 0.2373 0.5819 0.9653 0.059 Uiso calc R 1 . .
C C220 0.3395(9) 0.5800(6) 1.0424(3) 0.060(2) Uani d . 1 . .
H H220 0.3562 0.4989 1.0344 0.072 Uiso calc R 1 . .
C C221 0.3879(9) 0.6457(7) 1.0953(3) 0.059(2) Uani d . 1 . .
C C222 0.3618(10) 0.7680(7) 1.1050(3) 0.065(2) Uani d . 1 . .
H H222 0.3934 0.8162 1.1402 0.079 Uiso calc R 1 . .
C C223 0.2902(9) 0.8174(6) 1.0631(3) 0.0533(19) Uani d . 1 . .
H H223 0.2767 0.8991 1.0703 0.064 Uiso calc R 1 . .
C C224 0.4689(12) 0.5892(8) 1.1404(3) 0.094(3) Uani d . 1 . .
H H24D 0.3828 0.5452 1.1576 0.141 Uiso calc R 1 . .
H H24E 0.5276 0.651 1.1689 0.141 Uiso calc R 1 . .
H H24F 0.5475 0.5355 1.1233 0.141 Uiso calc R 1 . .
N N1 0.6388(7) 0.7089(4) 0.5283(2) 0.0470(15) Uani d . 1 . .
H H1 0.6673 0.6379 0.5283 0.056 Uiso calc R 1 . .
N N2 0.1617(7) 0.8036(4) 0.9698(2) 0.0470(14) Uani d . 1 . .
H H2 0.1889 0.8784 0.9699 0.056 Uiso calc R 1 . .
O O11 0.3150(6) 0.5491(4) 0.5302(2) 0.0685(15) Uani d . 1 . .
O O12 0.2263(8) 0.7445(4) 0.5129(2) 0.0842(18) Uani d . 1 . .
O O13 0.2235(6) 0.7100(5) 0.6101(2) 0.0815(17) Uani d . 1 . .
O O21 -0.1452(6) 0.9311(4) 0.9540(2) 0.0797(17) Uani d . 1 . .
O O22 -0.2498(7) 0.7329(5) 0.9825(2) 0.0760(16) Uani d . 1 . .
O O23 -0.2654(6) 0.7425(5) 0.8827(2) 0.0772(16) Uani d . 1 . .
P P1 0.3154(2) 0.67682(16) 0.55329(8) 0.0498(6) Uani d . 1 A .
P P2 -0.1609(2) 0.80141(17) 0.93785(8) 0.0507(6) Uani d . 1 . .

loop_
_atom_site_aniso_label
_atom_site_aniso_U_11
_atom_site_aniso_U_22
_atom_site_aniso_U_33
_atom_site_aniso_U_12
_atom_site_aniso_U_13
_atom_site_aniso_U_23
C101 0.044(4) 0.032(3) 0.039(4) 0.008(3) 0.007(3) 0.009(3)
C102 0.032(4) 0.047(4) 0.038(4) -0.001(3) 0.011(3) 0.010(3)
C103 0.046(4) 0.047(4) 0.038(4) 0.000(3) 0.010(3) 0.010(3)
C104 0.066(5) 0.043(4) 0.044(4) -0.003(4) 0.001(4) 0.006(3)
C105 0.094(7) 0.047(5) 0.064(5) -0.003(4) 0.009(5) 0.005(4)
C106 0.090(7) 0.052(5) 0.082(7) 0.003(5) -0.003(5) -0.011(5)
C107 0.066(6) 0.081(6) 0.049(5) -0.001(5) -0.005(4) -0.015(5)
C108 0.036(4) 0.065(5) 0.045(4) 0.001(4) 0.008(3) 0.004(4)
C109 0.050(5) 0.082(6) 0.048(5) 0.000(4) -0.004(4) 0.014(4)
C110 0.040(4) 0.068(5) 0.050(4) 0.018(4) 0.009(4) 0.024(4)
C111 0.091(7) 0.082(6) 0.056(5) 0.022(5) 0.006(5) 0.017(5)
C112 0.097(7) 0.083(7) 0.078(6) 0.037(6) 0.000(5) 0.039(5)
C113 0.091(7) 0.054(5) 0.076(6) 0.018(4) 0.008(5) 0.025(4)
C114 0.068(5) 0.051(5) 0.059(5) 0.013(4) 0.008(4) 0.021(4)
C115 0.045(4) 0.048(4) 0.038(4) 0.006(3) 0.004(3) 0.013(3)
C16A 0.11(3) 0.18(2) 0.050(11) 0.06(2) 0.016(13) 0.020(11)
C16B 0.03(2) 0.17(3) 0.07(3) 0.02(2) -0.011(17) -0.01(2)
C117 0.058(7) 0.151(9) 0.121(9) -0.012(6) 0.021(6) 0.026(7)
C118 0.052(4) 0.033(4) 0.036(4) 0.008(3) -0.004(3) 0.006(3)
C119 0.078(6) 0.053(5) 0.047(4) 0.001(4) 0.028(4) 0.005(4)
C120 0.078(6) 0.046(4) 0.071(6) 0.001(4) 0.021(5) 0.012(4)
C121 0.071(6) 0.067(5) 0.052(5) 0.012(4) 0.010(4) 0.023(4)
C122 0.094(7) 0.073(6) 0.047(5) 0.002(5) 0.019(5) 0.000(4)
C123 0.067(5) 0.047(4) 0.040(4) -0.007(4) 0.012(4) 0.001(3)
C124 0.098(7) 0.091(6) 0.075(6) 0.007(5) 0.026(5) 0.041(5)
C201 0.044(4) 0.041(4) 0.036(4) 0.006(3) -0.003(3) 0.012(3)
C202 0.032(4) 0.052(4) 0.040(4) 0.006(3) -0.001(3) 0.011(3)
C203 0.036(4) 0.055(5) 0.042(4) 0.006(3) -0.006(3) 0.000(3)
C204 0.062(5) 0.052(5) 0.060(5) -0.002(4) 0.004(4) -0.001(4)
C205 0.073(6) 0.065(6) 0.086(7) 0.003(5) -0.012(5) 0.002(5)
C206 0.076(7) 0.078(7) 0.091(8) 0.017(6) -0.017(6) -0.026(6)
C207 0.076(7) 0.092(7) 0.059(6) 0.013(6) 0.008(5) -0.026(5)
C208 0.056(5) 0.079(6) 0.040(4) 0.009(4) 0.001(4) -0.004(4)
C209 0.042(5) 0.099(7) 0.042(4) 0.011(4) 0.005(4) 0.002(5)
C210 0.054(5) 0.088(6) 0.036(4) -0.003(4) 0.001(4) 0.018(4)
C211 0.072(6) 0.106(7) 0.052(5) 0.007(6) 0.009(4) 0.016(5)
C212 0.102(8) 0.111(8) 0.055(6) -0.018(6) -0.002(5) 0.050(6)
C213 0.088(7) 0.067(5) 0.064(6) -0.007(5) -0.004(5) 0.024(5)
C214 0.077(6) 0.059(5) 0.043(4) -0.010(4) -0.003(4) 0.019(4)
C215 0.039(4) 0.054(5) 0.043(4) -0.003(3) -0.004(3) 0.008(3)
C216 0.128(10) 0.198(13) 0.083(8) -0.021(9) 0.039(7) 0.024(8)
C217 0.060(6) 0.146(9) 0.096(7) 0.028(6) -0.014(5) 0.018(6)
C218 0.042(4) 0.057(5) 0.035(4) 0.007(3) 0.003(3) 0.010(3)
C219 0.060(5) 0.041(4) 0.044(4) 0.014(3) -0.008(4) -0.001(3)
C220 0.064(5) 0.051(5) 0.068(5) 0.014(4) 0.001(4) 0.019(4)
C221 0.049(5) 0.084(6) 0.050(5) 0.019(4) 0.001(4) 0.026(4)
C222 0.073(6) 0.083(6) 0.045(5) 0.017(5) 0.004(4) 0.018(4)
C223 0.062(5) 0.052(4) 0.044(4) 0.013(4) -0.003(4) 0.003(4)
C224 0.103(8) 0.118(8) 0.072(6) 0.023(6) -0.008(5) 0.042(6)
N1 0.067(4) 0.031(3) 0.047(3) 0.012(3) 0.017(3) 0.010(3)
N2 0.052(4) 0.044(3) 0.046(3) -0.001(3) -0.002(3) 0.014(3)
O11 0.061(4) 0.039(3) 0.100(4) 0.002(2) -0.011(3) 0.001(3)
O12 0.107(5) 0.066(4) 0.076(4) 0.014(3) -0.046(4) 0.012(3)
O13 0.044(3) 0.117(5) 0.071(4) -0.006(3) 0.015(3) -0.010(3)
O21 0.064(4) 0.054(3) 0.121(5) 0.020(3) 0.010(3) 0.010(3)
O22 0.079(4) 0.078(4) 0.068(4) -0.001(3) 0.032(3) 0.007(3)
O23 0.044(3) 0.113(4) 0.069(4) 0.020(3) -0.012(3) 0.000(3)
P1 0.0489(12) 0.0455(11) 0.0529(12) 0.0063(9) -0.0024(10) 0.0041(9)
P2 0.0466(13) 0.0537(13) 0.0515(12) 0.0109(10) 0.0074(10) 0.0058(10)

loop_
_atom_type_symbol
_atom_type_description
_atom_type_scat_dispersion_real
_atom_type_scat_dispersion_imag
_atom_type_scat_source
C C 0.0033 0.0016 'International Tables Vol C Tables 4.2.6.8 and 6.1.1.4'
H H 0 0 'International Tables Vol C Tables 4.2.6.8 and 6.1.1.4'
N N 0.0061 0.0033 'International Tables Vol C Tables 4.2.6.8 and 6.1.1.4'
O O 0.0106 0.006 'International Tables Vol C Tables 4.2.6.8 and 6.1.1.4'
P P 0.1023 0.0942 'International Tables Vol C Tables 4.2.6.8 and 6.1.1.4'

loop_
_geom_angle_atom_site_label_1
_geom_angle_atom_site_label_2
_geom_angle_atom_site_label_3
_geom_angle
N1 C101 C102 113.6(5)
N1 C101 P1 108.0(4)
C102 C101 P1 118.9(4)
N1 C101 H101 105
C102 C101 H101 105
P1 C101 H101 105
C115 C102 C103 120.3(6)
C115 C102 C101 120.6(5)
C103 C102 C101 119.0(5)
C102 C103 C104 125.1(6)
C102 C103 C108 118.8(6)
C104 C103 C108 116.1(6)
C105 C104 C103 121.8(7)
C105 C104 H104 119.1
C103 C104 H104 119.1
C104 C105 C106 121.4(8)
C104 C105 H105 119.3
C106 C105 H105 119.3
C107 C106 C105 119.5(7)
C107 C106 H106 120.2
C105 C106 H106 120.2
C106 C107 C108 121.6(7)
C106 C107 H107 119.2
C108 C107 H107 119.2
C109 C108 C107 120.2(7)
C109 C108 C103 120.4(7)
C107 C108 C103 119.3(7)
C108 C109 C110 120.6(7)
C108 C109 H109 119.7
C110 C109 H109 119.7
C111 C110 C109 119.4(7)
C111 C110 C115 121.2(7)
C109 C110 C115 119.4(6)
C112 C111 C110 120.9(8)
C112 C111 H111 119.5
C110 C111 H111 119.5
C111 C112 C113 119.1(7)
C111 C112 H112 120.4
C113 C112 H112 120.4
C114 C113 C112 122.4(8)
C114 C113 H113 118.8
C112 C113 H113 118.8
C113 C114 C115 120.4(7)
C113 C114 H114 119.8
C115 C114 H114 119.8
C102 C115 C114 124.1(6)
C102 C115 C110 120.0(6)
C114 C115 C110 115.9(6)
O12 C16A H16A 109.5
O12 C16A H16B 109.5
H16A C16A H16B 109.5
O12 C16A H16C 109.5
H16A C16A H16C 109.5
H16B C16A H16C 109.5
O12 C16B H16D 109.5
O12 C16B H16E 109.5
H16D C16B H16E 109.5
O12 C16B H16F 109.5
H16D C16B H16F 109.5
H16E C16B H16F 109.5
O13 C117 H17A 109.5
O13 C117 H17B 109.5
H17A C117 H17B 109.5
O13 C117 H17C 109.5
H17A C117 H17C 109.5
H17B C117 H17C 109.5
C119 C118 C123 117.6(6)
C119 C118 N1 122.6(6)
C123 C118 N1 119.8(6)
C118 C119 C120 121.6(6)
C118 C119 H119 119.2
C120 C119 H119 119.2
C121 C120 C119 121.0(7)
C121 C120 H120 119.5
C119 C120 H120 119.5
C122 C121 C120 117.7(7)
C122 C121 C124 121.1(7)
C120 C121 C124 121.2(7)
C121 C122 C123 121.6(7)
C121 C122 H122 119.2
C123 C122 H122 119.2
C118 C123 C122 120.4(7)
C118 C123 H123 119.8
C122 C123 H123 119.8
C121 C124 H24A 109.5
C121 C124 H24B 109.5
H24A C124 H24B 109.5
C121 C124 H24C 109.5
H24A C124 H24C 109.5
H24B C124 H24C 109.5
N2 C201 C202 115.3(5)
N2 C201 P2 107.6(4)
C202 C201 P2 118.4(4)
N2 C201 H201 104.7
C202 C201 H201 104.7
P2 C201 H201 104.7
C215 C202 C203 119.7(6)
C215 C202 C201 120.9(6)
C203 C202 C201 119.4(6)
C202 C203 C204 124.2(6)
C202 C203 C208 119.3(7)
C204 C203 C208 116.5(6)
C205 C204 C203 121.1(7)
C205 C204 H204 119.4
C203 C204 H204 119.4
C204 C205 C206 121.5(9)
C204 C205 H205 119.3
C206 C205 H205 119.3
C207 C206 C205 119.5(8)
C207 C206 H206 120.3
C205 C206 H206 120.3
C206 C207 C208 122.2(8)
C206 C207 H207 118.9
C208 C207 H207 118.9
C209 C208 C207 120.5(7)
C209 C208 C203 120.4(7)
C207 C208 C203 119.1(8)
C210 C209 C208 120.6(7)
C210 C209 H209 119.7
C208 C209 H209 119.7
C209 C210 C211 121.2(8)
C209 C210 C215 120.9(7)
C211 C210 C215 117.9(7)
C212 C211 C210 123.4(8)
C212 C211 H211 118.3
C210 C211 H211 118.3
C211 C212 C213 118.7(8)
C211 C212 H212 120.6
C213 C212 H212 120.6
C214 C213 C212 122.0(8)
C214 C213 H213 119
C212 C213 H213 119
C213 C214 C215 120.6(7)
C213 C214 H214 119.7
C215 C214 H214 119.7
C202 C215 C214 123.8(6)
C202 C215 C210 118.8(6)
C214 C215 C210 117.4(7)
O22 C216 H16G 109.5
O22 C216 H16H 109.5
H16G C216 H16H 109.5
O22 C216 H16I 109.5
H16G C216 H16I 109.5
H16H C216 H16I 109.5
O23 C217 H17D 109.5
O23 C217 H17E 109.5
H17D C217 H17E 109.5
O23 C217 H17F 109.5
H17D C217 H17F 109.5
H17E C217 H17F 109.5
C219 C218 C223 117.1(6)
C219 C218 N2 123.2(6)
C223 C218 N2 119.6(6)
C220 C219 C218 121.1(6)
C220 C219 H219 119.5
C218 C219 H219 119.5
C221 C220 C219 122.4(7)
C221 C220 H220 118.8
C219 C220 H220 118.8
C220 C221 C222 116.6(6)
C220 C221 C224 121.5(7)
C222 C221 C224 121.9(7)
C223 C222 C221 120.8(7)
C223 C222 H222 119.6
C221 C222 H222 119.6
C222 C223 C218 121.9(7)
C222 C223 H223 119
C218 C223 H223 119
C221 C224 H24D 109.5
C221 C224 H24E 109.5
H24D C224 H24E 109.5
C221 C224 H24F 109.5
H24D C224 H24F 109.5
H24E C224 H24F 109.5
C118 N1 C101 120.5(5)
C118 N1 H1 119.7
C101 N1 H1 119.7
C218 N2 C201 121.0(5)
C218 N2 H2 119.5
C201 N2 H2 119.5
C16A O12 P1 128.7(11)
C16B O12 P1 127(2)
C117 O13 P1 121.2(5)
C216 O22 P2 120.8(6)
C217 O23 P2 119.7(5)
O11 P1 O12 112.9(3)
O11 P1 O13 115.9(3)
O12 P1 O13 103.5(3)
O11 P1 C101 116.3(3)
O12 P1 C101 104.2(3)
O13 P1 C101 102.5(3)
O21 P2 O23 118.1(3)
O21 P2 O22 114.8(3)
O23 P2 O22 101.1(3)
O21 P2 C201 115.3(3)
O23 P2 C201 102.0(3)
O22 P2 C201 103.4(3)

loop_
_geom_bond_atom_site_label_1
_geom_bond_atom_site_label_2
_geom_bond_distance
C101 N1 1.463(7)
C101 C102 1.538(8)
C101 P1 1.820(6)
C101 H101 0.98
C102 C115 1.398(8)
C102 C103 1.412(8)
C103 C104 1.435(8)
C103 C108 1.440(9)
C104 C105 1.349(9)
C104 H104 0.93
C105 C106 1.405(10)
C105 H105 0.93
C106 C107 1.345(10)
C106 H106 0.93
C107 C108 1.425(9)
C107 H107 0.93
C108 C109 1.389(9)
C109 C110 1.402(9)
C109 H109 0.93
C110 C111 1.401(9)
C110 C115 1.437(9)
C111 C112 1.346(10)
C111 H111 0.93
C112 C113 1.403(10)
C112 H112 0.93
C113 C114 1.364(9)
C113 H113 0.93
C114 C115 1.429(9)
C114 H114 0.93
C16A O12 1.350(18)
C16A H16A 0.96
C16A H16B 0.96
C16A H16C 0.96
C16B O12 1.37(3)
C16B H16D 0.96
C16B H16E 0.96
C16B H16F 0.96
C117 O13 1.413(9)
C117 H17A 0.96
C117 H17B 0.96
C117 H17C 0.96
C118 C119 1.360(8)
C118 C123 1.378(8)
C118 N1 1.409(8)
C119 C120 1.393(9)
C119 H119 0.93
C120 C121 1.366(10)
C120 H120 0.93
C121 C122 1.359(10)
C121 C124 1.522(9)
C122 C123 1.398(10)
C122 H122 0.93
C123 H123 0.93
C124 H24A 0.96
C124 H24B 0.96
C124 H24C 0.96
C201 N2 1.469(7)
C201 C202 1.526(8)
C201 P2 1.808(6)
C201 H201 0.98
C202 C215 1.404(8)
C202 C203 1.416(8)
C203 C204 1.434(9)
C203 C208 1.442(9)
C204 C205 1.369(9)
C204 H204 0.93
C205 C206 1.409(12)
C205 H205 0.93
C206 C207 1.331(11)
C206 H206 0.93
C207 C208 1.431(10)
C207 H207 0.93
C208 C209 1.377(10)
C209 C210 1.375(10)
C209 H209 0.93
C210 C211 1.418(10)
C210 C215 1.449(9)
C211 C212 1.327(11)
C211 H211 0.93
C212 C213 1.410(11)
C212 H212 0.93
C213 C214 1.359(9)
C213 H213 0.93
C214 C215 1.426(9)
C214 H214 0.93
C216 O22 1.383(10)
C216 H16G 0.96
C216 H16H 0.96
C216 H16I 0.96
C217 O23 1.462(9)
C217 H17D 0.96
C217 H17E 0.96
C217 H17F 0.96
C218 C219 1.379(8)
C218 C223 1.381(8)
C218 N2 1.402(7)
C219 C220 1.377(9)
C219 H219 0.93
C220 C221 1.370(9)
C220 H220 0.93
C221 C222 1.403(10)
C221 C224 1.517(9)
C222 C223 1.375(9)
C222 H222 0.93
C223 H223 0.93
C224 H24D 0.96
C224 H24E 0.96
C224 H24F 0.96
N1 H1 0.86
N2 H2 0.86
O11 P1 1.455(5)
O12 P1 1.542(5)
O13 P1 1.563(5)
O21 P2 1.447(5)
O22 P2 1.586(5)
O23 P2 1.546(5)

loop_
_geom_hbond_atom_site_label_D
_geom_hbond_atom_site_label_H
_geom_hbond_atom_site_label_A
_geom_hbond_site_symmetry_A
_geom_hbond_distance_DH
_geom_hbond_distance_HA
_geom_hbond_distance_DA
_geom_hbond_angle_DHA
N1 H1 O11 2_666 0.86 2.34 3.066(6) 142.8
N2 H2 O21 2_577 0.86 2.62 3.239(7) 130.3

loop_
_geom_torsion_atom_site_label_1
_geom_torsion_atom_site_label_2
_geom_torsion_atom_site_label_3
_geom_torsion_atom_site_label_4
_geom_torsion
N1 C101 C102 C115 -64.1(7)
P1 C101 C102 C115 64.7(7)
N1 C101 C102 C103 116.0(6)
P1 C101 C102 C103 -115.2(6)
C115 C102 C103 C104 -171.1(6)
C101 C102 C103 C104 8.8(9)
C115 C102 C103 C108 8.0(9)
C101 C102 C103 C108 -172.1(6)
C102 C103 C104 C105 -179.5(7)
C108 C103 C104 C105 1.4(10)
C103 C104 C105 C106 1.9(12)
C104 C105 C106 C107 -2.7(13)
C105 C106 C107 C108 -0.1(13)
C106 C107 C108 C109 -175.2(8)
C106 C107 C108 C103 3.5(11)
C102 C103 C108 C109 -4.5(10)
C104 C103 C108 C109 174.7(6)
C102 C103 C108 C107 176.8(6)
C104 C103 C108 C107 -4.0(9)
C107 C108 C109 C110 177.3(7)
C103 C108 C109 C110 -1.3(10)
C108 C109 C110 C111 -176.0(7)
C108 C109 C110 C115 3.7(10)
C109 C110 C111 C112 -180.0(8)
C115 C110 C111 C112 0.3(12)
C110 C111 C112 C113 -0.4(13)
C111 C112 C113 C114 2.2(13)
C112 C113 C114 C115 -3.7(12)
C103 C102 C115 C114 175.6(6)
C101 C102 C115 C114 -4.3(10)
C103 C102 C115 C110 -5.7(9)
C101 C102 C115 C110 174.4(6)
C113 C114 C115 C102 -177.9(7)
C113 C114 C115 C110 3.3(10)
C111 C110 C115 C102 179.5(7)
C109 C110 C115 C102 -0.2(10)
C111 C110 C115 C114 -1.7(10)
C109 C110 C115 C114 178.6(6)
C123 C118 C119 C120 0.4(11)
N1 C118 C119 C120 179.2(7)
C118 C119 C120 C121 -1.4(12)
C119 C120 C121 C122 0.4(12)
C119 C120 C121 C124 -179.1(7)
C120 C121 C122 C123 1.5(12)
C124 C121 C122 C123 -179.1(7)
C119 C118 C123 C122 1.4(11)
N1 C118 C123 C122 -177.4(7)
C121 C122 C123 C118 -2.4(12)
N2 C201 C202 C215 -59.1(8)
P2 C201 C202 C215 70.3(7)
N2 C201 C202 C203 120.4(6)
P2 C201 C202 C203 -110.2(6)
C215 C202 C203 C204 -172.4(6)
C201 C202 C203 C204 8.1(9)
C215 C202 C203 C208 6.0(9)
C201 C202 C203 C208 -173.5(6)
C202 C203 C204 C205 -179.5(7)
C208 C203 C204 C205 2.0(10)
C203 C204 C205 C206 0.6(12)
C204 C205 C206 C207 -1.2(13)
C205 C206 C207 C208 -0.9(14)
C206 C207 C208 C209 -175.8(8)
C206 C207 C208 C203 3.6(12)
C202 C203 C208 C209 -3.2(10)
C204 C203 C208 C209 175.4(6)
C202 C203 C208 C207 177.5(6)
C204 C203 C208 C207 -4.0(10)
C207 C208 C209 C210 177.9(7)
C203 C208 C209 C210 -1.4(11)
C208 C209 C210 C211 -175.1(7)
C208 C209 C210 C215 3.0(11)
C209 C210 C211 C212 -178.6(8)
C215 C210 C211 C212 3.1(12)
C210 C211 C212 C213 -3.3(14)
C211 C212 C213 C214 2.0(13)
C212 C213 C214 C215 -0.6(12)
C203 C202 C215 C214 175.3(6)
C201 C202 C215 C214 -5.2(10)
C203 C202 C215 C210 -4.4(9)
C201 C202 C215 C210 175.2(6)
C213 C214 C215 C202 -179.2(7)
C213 C214 C215 C210 0.5(10)
C209 C210 C215 C202 -0.2(10)
C211 C210 C215 C202 178.1(6)
C209 C210 C215 C214 -179.8(7)
C211 C210 C215 C214 -1.6(10)
C223 C218 C219 C220 2.5(10)
N2 C218 C219 C220 -178.9(6)
C218 C219 C220 C221 -0.8(11)
C219 C220 C221 C222 -0.7(11)
C219 C220 C221 C224 -179.5(7)
C220 C221 C222 C223 0.4(11)
C224 C221 C222 C223 179.2(7)
C221 C222 C223 C218 1.5(12)
C219 C218 C223 C222 -2.9(11)
N2 C218 C223 C222 178.5(7)
C119 C118 N1 C101 35.5(9)
C123 C118 N1 C101 -145.7(6)
C102 C101 N1 C118 -113.7(6)
P1 C101 N1 C118 112.1(5)
C219 C218 N2 C201 30.8(9)
C223 C218 N2 C201 -150.7(6)
C202 C201 N2 C218 -107.5(6)
P2 C201 N2 C218 117.9(5)
C16A O12 P1 O11 -32(4)
C16B O12 P1 O11 16(4)
C16A O12 P1 O13 -158(4)
C16B O12 P1 O13 -110(4)
C16A O12 P1 C101 95(4)
C16B O12 P1 C101 143(4)
C117 O13 P1 O11 -57.8(7)
C117 O13 P1 O12 66.3(7)
C117 O13 P1 C101 174.4(7)
N1 C101 P1 O11 34.0(5)
C102 C101 P1 O11 -97.4(5)
N1 C101 P1 O12 -90.9(4)
C102 C101 P1 O12 137.7(5)
N1 C101 P1 O13 161.5(4)
C102 C101 P1 O13 30.1(5)
C217 O23 P2 O21 -54.9(7)
C217 O23 P2 O22 71.2(6)
C217 O23 P2 C201 177.6(6)
C216 O22 P2 O21 -32.4(8)
C216 O22 P2 O23 -160.7(7)
C216 O22 P2 C201 94.0(8)
N2 C201 P2 O21 37.4(5)
C202 C201 P2 O21 -95.6(5)
N2 C201 P2 O23 166.7(4)
C202 C201 P2 O23 33.7(6)
N2 C201 P2 O22 -88.7(4)
C202 C201 P2 O22 138.4(5)
